data_1557071
loop_
_publ_author_name
'Dahl, Tor'
'Rasmussen, Inge'

_publ_section_title
;
 Crystal Structures of N(6),N(6)-Dimethyladeninium Trichloroacetate and
 N(6)-Methyladeninium Dinitrate.
;
_journal_name_full 'Acta Chemica Scandinavica'
_journal_page_first 19
_journal_page_last 23
_journal_paper_doi 10.3891/acta.chem.scand.51-0019
_journal_volume 51
_journal_year 1997
_chemical_formula_sum 'C6 H9 N7 O6'
_chemical_formula_weight 275.18
_chemical_name_common 'N(6)-Methyladeninium dinitrate'
_space_group_IT_number 14
_space_group_name_Hall '-P 2ybc'
_space_group_name_H-M_alt 'P 1 21/c 1'
_symmetry_cell_setting monoclinic
_symmetry_Int_Tables_number 14
_symmetry_space_group_name_Hall '-P 2ybc'
_symmetry_space_group_name_H-M 'P 1 21/c 1'
_cell_angle_alpha 90.
_cell_angle_beta 98.56(2)
_cell_angle_gamma 90.
_cell_formula_units_Z 8
_cell_length_a 6.428(2)
_cell_length_b 20.269(2)
_cell_length_c 16.918(2)
_cell_volume 2179.7(8)
_diffrn_ambient_temperature 293
_diffrn_radiation_probe x-ray
_diffrn_radiation_type CUK\a
_diffrn_radiation_wavelength 1.5418
_exptl_absorpt_coefficient_mu 1.33
_exptl_crystal_density_diffrn 1.677
_refine_ls_number_reflns 3215
_refine_ls_R_factor_gt 0.054
_refine_ls_wR_factor_gt 0.059
_cod_data_source_file Acta-Chem-Scand-1997-51-19-2.cif
_cod_data_source_block 2
_cod_original_cell_volume 2179.6(5)
_cod_original_sg_symbol_H-M 'P 21/c'
_cod_database_code 1557071

loop_
_space_group_symop_id
_space_group_symop_operation_xyz
1 x,y,z
2 -x,1/2+y,1/2-z
3 -x,-y,-z
4 x,1/2-y,1/2+z

loop_
_atom_site_label
_atom_site_type_symbol
_atom_site_thermal_displace_type
_atom_site_fract_x
_atom_site_fract_y
_atom_site_fract_z
_atom_site_occupancy
_atom_site_U_iso_or_equiv
_atom_site_calc_flag
_atom_site_refinement_flags
_atom_site_disorder_assembly
_atom_site_disorder_group
N1 N Uiso 0.5510(4) 0.63190(10) 0.33500(10) 1.000 0.0330(10) . . . .
N3 N Uiso 0.5613(4) 0.71720(10) 0.23930(10) 1.000 0.0370(10) . . . .
N6 N Uiso 0.5361(4) 0.51920(10) 0.30650(10) 1.000 0.0370(10) . . . .
N7 N Uiso 0.5149(4) 0.56760(10) 0.13180(10) 1.000 0.0370(10) . . . .
N9 N Uiso 0.5384(4) 0.67190(10) 0.10500(10) 1.000 0.0390(10) . . . .
C2 C Uiso 0.5622(5) 0.69650(10) 0.3119(2) 1.000 0.0360(10) . . . .
C4 C Uiso 0.5445(4) 0.66730(10) 0.1861(2) 1.000 0.0330(10) . . . .
C5 C Uiso 0.5304(4) 0.60120(10) 0.2028(2) 1.000 0.0310(10) . . . .
C6 C Uiso 0.5387(4) 0.58060(10) 0.2831(2) 1.000 0.0310(10) . . . .
C8 C Uiso 0.5215(5) 0.61130(10) 0.0749(2) 1.000 0.0430(10) . . . .
C10 C Uiso 0.5399(5) 0.4978(2) 0.3886(2) 1.000 0.0430(10) . . . .
N1' N Uiso -0.0422(4) 0.25310(10) 0.19710(10) 1.000 0.0340(10) . . . .
N3' N Uiso -0.0471(4) 0.24890(10) 0.3373(2) 1.000 0.0390(10) . . . .
N6' N Uiso 0.0001(4) 0.34910(10) 0.12390(10) 1.000 0.0390(10) . . . .
N7' N Uiso 0.0282(4) 0.41640(10) 0.2897(2) 1.000 0.0390(10) . . . .
N9' N Uiso -0.0082(4) 0.35880(10) 0.39530(10) 1.000 0.0410(10) . . . .
O1 O Uiso 0.5545(4) 0.77430(10) -0.00280(10) 1.000 0.0600(10) . . . .
O2 O Uiso 0.5470(4) 0.88050(10) -0.00490(10) 1.000 0.0530(10) . . . .
C2' C Uiso -0.0540(5) 0.22130(10) 0.2678(2) 1.000 0.0370(10) . . . .
O3 O Uiso 0.5028(5) 0.82770(10) 0.10150(10) 1.000 0.0710(10) . . . .
C4' C Uiso -0.0214(4) 0.31540(10) 0.3332(2) 1.000 0.0330(10) . . . .
C5' C Uiso 0.0003(4) 0.35120(10) 0.2666(2) 1.000 0.0330(10) . . . .
C6' C Uiso -0.0133(4) 0.31990(10) 0.1916(2) 1.000 0.0320(10) . . . .
C8' C Uiso 0.0223(5) 0.41880(10) 0.3671(2) 1.000 0.0420(10) . . . .
C10' C Uiso -0.0183(6) 0.3167(2) 0.0465(2) 1.000 0.0490(10) . . . .
N10 N Uiso 0.5322(4) 0.82760(10) 0.03210(10) 1.000 0.0390(10) . . . .
O1' O Uiso -0.0472(4) 0.43950(10) 0.53940(10) 1.000 0.0540(10) . . . .
O2' O Uiso -0.0620(5) 0.40290(10) 0.65680(10) 1.000 0.0710(10) . . . .
O3' O Uiso -0.0422(4) 0.33460(10) 0.56050(10) 1.000 0.0510(10) . . . .
N10' N Uiso -0.0511(4) 0.39320(10) 0.58610(10) 1.000 0.0390(10) . . . .
O4 O Uiso 0.5087(4) 0.33960(10) 0.11330(10) 1.000 0.0560(10) . . . .
O5 O Uiso 0.4283(5) 0.44100(10) 0.0952(2) 1.000 0.0700(10) . . . .
O6 O Uiso 0.5432(5) 0.40590(10) 0.2133(2) 1.000 0.0760(10) . . . .
N11 N Uiso 0.4966(4) 0.39480(10) 0.1415(2) 1.000 0.0390(10) . . . .
O4' O Uiso 0.0035(5) 0.58560(10) 0.1132(2) 1.000 0.0850(10) . . . .
O5' O Uiso 0.1220(5) 0.5160(2) 0.2012(2) 1.000 0.0880(10) . . . .
O6' O Uiso -0.1022(5) 0.4843(2) 0.1030(2) 1.000 0.0940(10) . . . .
N11' N Uiso 0.0070(5) 0.52950(10) 0.1368(2) 1.000 0.0540(10) . . . .

loop_
_atom_type_symbol
_atom_type_description
_atom_type_scat_dispersion_real
_atom_type_scat_dispersion_imag
_atom_type_scat_source
C C 0.0181 0.0091 ' International Tables Vol C Tables 4.2.6.8 and 6.1.1.4'
N N 0.0311 0.0180 ' International Tables Vol C Tables 4.2.6.8 and 6.1.1.4'
O O 0.0492 0.0322 ' International Tables Vol C Tables 4.2.6.8 and 6.1.1.4'

loop_
_geom_angle_atom_site_label_1
_geom_angle_atom_site_label_2
_geom_angle_atom_site_label_3
_geom_angle
_geom_angle_site_symmetry_1
_geom_angle_site_symmetry_2
_geom_angle_site_symmetry_3
_geom_angle_publ_flag
C2 N1 C6 123.3(2) . . . yes
C2 N3 C4 112.2(2) . . . yes
C6 N6 C10 125.1(3) . . . yes
C5 N7 C8 107.5(2) . . . yes
C4 N9 C8 108.0(2) . . . yes
N1 C2 N3 125.9(2) . . . yes
N3 C4 N9 127.3(2) . . . yes
N3 C4 C5 126.5(3) . . . yes
N9 C4 C5 106.2(2) . . . yes
N7 C5 C4 107.6(3) . . . yes
N7 C5 C6 133.0(2) . . . yes
C4 C5 C6 119.4(3) . . . no
N1 C6 N6 122.4(3) . . . yes
N1 C6 C5 112.70(19) . . . yes
N6 C6 C5 124.9(2) . . . yes
N7 C8 N9 110.6(3) . . . yes
C2' N1' C6' 123.3(2) . . . yes
C2' N3' C4' 111.7(3) . . . yes
C6' N6' C10' 125.4(2) . . . yes
C5' N7' C8' 107.2(2) . . . yes
C4' N9' C8' 108.0(2) . . . yes
N1' C2' N3' 126.1(2) . . . yes
N3' C4' N9' 126.4(3) . . . yes
N3' C4' C5' 126.6(3) . . . yes
N9' C4' C5' 106.91(19) . . . yes
N7' C5' C4' 107.5(3) . . . yes
N7' C5' C6' 132.3(3) . . . yes
C4' C5' C6' 120.2(2) . . . no
N1' C6' N6' 122.4(3) . . . yes
N1' C6' C5' 112.0(2) . . . yes
N6' C6' C5' 125.7(2) . . . yes
N7' C8' N9' 110.5(2) . . . yes
O1 N10 O2 118.78(19) . . . yes
O1 N10 O3 120.2(2) . . . yes
O2 N10 O3 121.0(2) . . . yes
O1' N10' O2' 121.0(2) . . . yes
O1' N10' O3' 119.28(18) . . . yes
O2' N10' O3' 119.7(2) . . . yes
O4 N11 O5 118.4(3) . . . yes
O4 N11 O6 122.2(3) . . . yes
O5 N11 O6 119.4(2) . . . yes
O4' N11' O5' 118.3(3) . . . yes
O4' N11' O6' 124.3(4) . . . yes
O5' N11' O6' 117.4(3) . . . yes

loop_
_geom_bond_atom_site_label_1
_geom_bond_atom_site_label_2
_geom_bond_distance
_geom_bond_site_symmetry_1
_geom_bond_site_symmetry_2
_geom_bond_publ_flag
N1 C2 1.371(3) . . yes
N1 C6 1.356(3) . . yes
N3 C2 1.297(4) . . yes
N3 C4 1.348(3) . . yes
N6 C6 1.307(3) . . yes
N6 C10 1.452(4) . . yes
N7 C5 1.372(4) . . yes
N7 C8 1.314(3) . . yes
N9 C4 1.370(4) . . yes
N9 C8 1.328(3) . . yes
C4 C5 1.375(3) . . no
C5 C6 1.415(5) . . no
N1' C2' 1.371(4) . . yes
N1' C6' 1.372(3) . . yes
N3' C2' 1.297(4) . . yes
N3' C4' 1.361(3) . . yes
N6' C6' 1.303(4) . . yes
N6' C10' 1.454(4) . . yes
N7' C5' 1.382(3) . . yes
N7' C8' 1.317(5) . . yes
N9' C4' 1.363(3) . . yes
N9' C8' 1.332(3) . . yes
O1 N10 1.250(3) . . yes
O2 N10 1.252(3) . . yes
O3 N10 1.217(3) . . yes
C4' C5' 1.365(4) . . no
C5' C6' 1.410(4) . . no
O1' N10' 1.229(3) . . yes
O2' N10' 1.224(3) . . yes
O3' N10' 1.269(3) . . yes
O4 N11 1.223(3) . . yes
O5 N11 1.257(4) . . yes
O6 N11 1.228(5) . . yes
O4' N11' 1.204(3) . . yes
O5' N11' 1.252(5) . . yes
O6' N11' 1.241(5) . . yes

loop_
_geom_torsion_atom_site_label_1
_geom_torsion_atom_site_label_2
_geom_torsion_atom_site_label_3
_geom_torsion_atom_site_label_4
_geom_torsion
_geom_torsion_site_symmetry_1
_geom_torsion_site_symmetry_2
_geom_torsion_site_symmetry_3
_geom_torsion_site_symmetry_4
_geom_torsion_publ_flag
C6 N1 C2 N3 0.5(5) . . . . no
C2 N1 C6 N6 177.4(3) . . . . no
C2 N1 C6 C5 -2.3(4) . . . . no
C4 N3 C2 N1 1.0(4) . . . . no
C2 N3 C4 N9 179.8(3) . . . . no
C2 N3 C4 C5 -0.3(4) . . . . no
C10 N6 C6 N1 1.8(4) . . . . no
C10 N6 C6 C5 -178.6(3) . . . . no
C8 N7 C5 C4 0.6(3) . . . . no
C8 N7 C5 C6 -177.7(3) . . . . no
C5 N7 C8 N9 -0.6(4) . . . . no
C8 N9 C4 N3 179.9(3) . . . . no
C8 N9 C4 C5 0.0(3) . . . . no
C4 N9 C8 N7 0.4(4) . . . . no
N3 C4 C5 N7 179.8(3) . . . . no
N3 C4 C5 C6 -1.7(4) . . . . no
N9 C4 C5 N7 -0.4(3) . . . . no
N9 C4 C5 C6 178.2(2) . . . . no
N7 C5 C6 N1 -179.1(3) . . . . no
N7 C5 C6 N6 1.3(5) . . . . no
C4 C5 C6 N1 2.8(4) . . . . no
C4 C5 C6 N6 -176.9(3) . . . . no
C6' N1' C2' N3' 2.5(5) . . . . no
C2' N1' C6' N6' 179.1(3) . . . . no
C2' N1' C6' C5' -0.6(4) . . . . no
C4' N3' C2' N1' -1.3(5) . . . . no
C2' N3' C4' N9' 180.0(3) . . . . no
C2' N3' C4' C5' -1.5(4) . . . . no
C10' N6' C6' N1' 1.6(5) . . . . no
C10' N6' C6' C5' -178.7(3) . . . . no
C8' N7' C5' C4' -0.2(3) . . . . no
C8' N7' C5' C6' 177.9(3) . . . . no
C5' N7' C8' N9' -0.1(3) . . . . no
C8' N9' C4' N3' 178.3(3) . . . . no
C8' N9' C4' C5' -0.5(3) . . . . no
C4' N9' C8' N7' 0.4(4) . . . . no
N3' C4' C5' N7' -178.4(3) . . . . no
N3' C4' C5' C6' 3.2(4) . . . . no
N9' C4' C5' N7' 0.4(3) . . . . no
N9' C4' C5' C6' -178.0(2) . . . . no
N7' C5' C6' N1' -179.9(3) . . . . no
N7' C5' C6' N6' 0.4(5) . . . . no
C4' C5' C6' N1' -1.9(4) . . . . no
C4' C5' C6' N6' 178.4(3) . . . . no
